data_1514497
loop_
_publ_author_name
'Wang, Jun-Hao'
'Li, Mian'
'Li, Dan'

_publ_section_title
;
 A dynamic, luminescent and entangled MOF as a qualitative sensor for
 volatile organic solvents and a quantitative monitor for acetonitrile
 vapour
;
_journal_issue 4
_journal_name_full 'Chemical Science'
_journal_page_first 1793
_journal_paper_doi 10.1039/c3sc00016h
_journal_volume 4
_journal_year 2013
_chemical_formula_sum 'C22 H26 Cu3 N8 O2'
_chemical_formula_weight 625.13
_chemical_name_systematic
;
?
;
_space_group_IT_number 2
_symmetry_cell_setting triclinic
_symmetry_space_group_name_Hall '-P 1'
_symmetry_space_group_name_H-M 'P -1'
_atom_sites_solution_hydrogens geom
_atom_sites_solution_primary direct
_atom_sites_solution_secondary difmap
_audit_creation_method SHELXL-97
_cell_angle_alpha 115.386(5)
_cell_angle_beta 91.133(4)
_cell_angle_gamma 69.305(5)
_cell_formula_units_Z 2
_cell_length_a 11.4964(6)
_cell_length_b 11.3571(6)
_cell_length_c 12.9352(7)
_cell_measurement_reflns_used 4572
_cell_measurement_temperature 298(2)
_cell_measurement_theta_max 29.4409
_cell_measurement_theta_min 2.7952
_cell_volume 1409.92(16)
_computing_structure_refinement 'SHELXL-97 (Sheldrick, 1997)'
_computing_structure_solution 'SHELXS-97 (Sheldrick, 1990)'
_diffrn_ambient_temperature 298(2)
_diffrn_measured_fraction_theta_full 0.999
_diffrn_measured_fraction_theta_max 0.999
_diffrn_radiation_monochromator graphite
_diffrn_radiation_source 'fine-focus sealed tube'
_diffrn_radiation_type MoK\a
_diffrn_radiation_wavelength 0.71073
_diffrn_reflns_av_R_equivalents 0.0206
_diffrn_reflns_av_sigmaI/netI 0.0336
_diffrn_reflns_limit_h_max 13
_diffrn_reflns_limit_h_min -12
_diffrn_reflns_limit_k_max 13
_diffrn_reflns_limit_k_min -13
_diffrn_reflns_limit_l_max 13
_diffrn_reflns_limit_l_min -15
_diffrn_reflns_number 9916
_diffrn_reflns_theta_full 24.99
_diffrn_reflns_theta_max 24.99
_diffrn_reflns_theta_min 2.80
_exptl_absorpt_coefficient_mu 2.274
_exptl_absorpt_correction_T_max 0.8045
_exptl_absorpt_correction_T_min 0.5894
_exptl_absorpt_correction_type multi-scan
_exptl_crystal_density_diffrn 1.472
_exptl_crystal_density_method 'not measured'
_exptl_crystal_F_000 634
_exptl_crystal_size_max 0.26
_exptl_crystal_size_mid 0.24
_exptl_crystal_size_min 0.10
_refine_diff_density_max 0.499
_refine_diff_density_min -0.331
_refine_diff_density_rms 0.062
_refine_ls_extinction_method none
_refine_ls_goodness_of_fit_ref 0.892
_refine_ls_hydrogen_treatment constr
_refine_ls_matrix_type full
_refine_ls_number_parameters 321
_refine_ls_number_reflns 4981
_refine_ls_number_restraints 21
_refine_ls_restrained_S_all 0.896
_refine_ls_R_factor_all 0.0483
_refine_ls_R_factor_gt 0.0352
_refine_ls_shift/su_max 0.017
_refine_ls_shift/su_mean 0.001
_refine_ls_structure_factor_coef Fsqd
_refine_ls_weighting_details 'calc w=1/[\s^2^(Fo^2^)+(0.1000P)^2^+0.0000P] where P=(Fo^2^+2Fc^2^)/3'
_refine_ls_weighting_scheme calc
_refine_ls_wR_factor_gt 0.1096
_refine_ls_wR_factor_ref 0.1258
_reflns_number_gt 3991
_reflns_number_total 4981
_reflns_threshold_expression >2sigma(I)
_cod_data_source_file c3sc00016h.txt
_cod_data_source_block Cu-Ethanol-RT
_cod_original_cell_volume 1409.93(13)
_cod_original_sg_symbol_H-M p-1
_cod_database_code 1514497

loop_
_symmetry_equiv_pos_as_xyz
'x, y, z'
'-x, -y, -z'

loop_
_atom_site_label
_atom_site_type_symbol
_atom_site_fract_x
_atom_site_fract_y
_atom_site_fract_z
_atom_site_U_iso_or_equiv
_atom_site_adp_type
_atom_site_occupancy
_atom_site_symmetry_multiplicity
_atom_site_calc_flag
_atom_site_refinement_flags
Cu2 Cu 0.94121(2) 0.13681(2) 0.006150(19) 0.05174(7) Uani 1 1 d .
Cu1 Cu 1.12206(2) -0.17028(2) -0.405769(18) 0.04577(6) Uani 1 1 d .
N1 N 1.77134(13) 0.23323(15) -0.89940(13) 0.0494(5) Uani 1 1 d .
N3 N 1.34221(12) 0.21218(13) -0.69227(12) 0.0399(4) Uani 1 1 d .
N4 N 1.13214(13) 0.10228(13) -0.36806(13) 0.0467(4) Uani 1 1 d .
H4 H 1.1119 0.1329 -0.2949 0.056 Uiso 1 1 calc R
N5 N 1.15212(13) -0.03115(14) -0.44813(13) 0.0458(4) Uani 1 1 d .
N7 N 1.02308(14) 0.26293(16) 0.11123(14) 0.0547(5) Uani 1 1 d .
N2 N 1.74915(14) 0.34773(16) -0.79807(13) 0.0538(5) Uani 1 1 d .
H2 H 1.8020 0.3880 -0.7746 0.065 Uiso 1 1 calc R
N6 N 1.05697(16) -0.05615(15) -0.24261(13) 0.0538(5) Uani 1 1 d .
C16 C 1.17898(16) -0.03416(18) -0.54964(15) 0.0473(5) Uani 1 1 d .
C18 C 1.01185(17) 0.01223(18) -0.14773(16) 0.0501(5) Uani 1 1 d .
C4 C 1.66986(17) 0.20258(18) -0.90420(18) 0.0538(6) Uani 1 1 d .
C19 C 1.08326(16) 0.30210(16) 0.17761(15) 0.0422(5) Uani 1 1 d .
C15 C 1.17793(16) 0.09634(17) -0.53277(17) 0.0501(5) Uani 1 1 d .
C2 C 1.63572(18) 0.3933(2) -0.73677(17) 0.0575(6) Uani 1 1 d .
C14 C 1.14730(16) 0.18048(17) -0.41519(18) 0.0520(6) Uani 1 1 d .
C12 C 1.19981(17) 0.14064(19) -0.62260(18) 0.0628(5) Uani 1 1 d .
H12A H 1.1790 0.0824 -0.6948 0.075 Uiso 1 1 calc R
H12B H 1.1422 0.2373 -0.5982 0.075 Uiso 1 1 calc R
C3 C 1.58138(17) 0.30073(18) -0.80344(17) 0.0557(5) Uani 1 1 d .
C11 C 1.33104(16) 0.13112(18) -0.64534(16) 0.0505(5) Uani 1 1 d .
C17 C 1.2096(2) -0.1660(2) -0.66035(18) 0.0670(7) Uani 1 1 d .
H17A H 1.2980 -0.2218 -0.6747 0.100 Uiso 1 1 calc R
H17B H 1.1876 -0.1422 -0.7229 0.100 Uiso 1 1 calc R
H17C H 1.1628 -0.2188 -0.6547 0.100 Uiso 1 1 calc R
C7 C 1.45566(16) 0.20777(18) -0.71918(17) 0.0521(5) Uani 1 1 d .
C6 C 1.45521(18) 0.3028(2) -0.77256(19) 0.0680(6) Uani 1 1 d .
H6A H 1.4170 0.2765 -0.8423 0.082 Uiso 1 1 calc R
H6B H 1.4020 0.3987 -0.7189 0.082 Uiso 1 1 calc R
C8 C 1.56286(19) 0.1224(2) -0.6987(2) 0.0859(7) Uani 1 1 d .
H8 H 1.6415 0.1199 -0.7179 0.103 Uiso 1 1 calc R
C10 C 1.43558(19) 0.0441(2) -0.6223(2) 0.0821(6) Uani 1 1 d .
H10 H 1.4275 -0.0113 -0.5891 0.099 Uiso 1 1 calc R
C5 C 1.6613(2) 0.0786(3) -1.0055(3) 0.0931(11) Uani 1 1 d .
H5A H 1.5909 0.1098 -1.0415 0.140 Uiso 1 1 calc R
H5B H 1.6501 0.0149 -0.9798 0.140 Uiso 1 1 calc R
H5C H 1.7373 0.0311 -1.0603 0.140 Uiso 1 1 calc R
C13 C 1.1321(2) 0.3332(2) -0.3426(2) 0.0773(8) Uani 1 1 d .
H13A H 1.0474 0.3880 -0.3020 0.116 Uiso 1 1 calc R
H13B H 1.1494 0.3701 -0.3922 0.116 Uiso 1 1 calc R
H13C H 1.1898 0.3379 -0.2877 0.116 Uiso 1 1 calc R
C1 C 1.5898(3) 0.5204(3) -0.6215(2) 0.0979(11) Uani 1 1 d .
H1A H 1.6586 0.5477 -0.5931 0.147 Uiso 1 1 calc R
H1B H 1.5555 0.4987 -0.5680 0.147 Uiso 1 1 calc R
H1C H 1.5257 0.5964 -0.6294 0.147 Uiso 1 1 calc R
C9 C 1.5510(2) 0.0413(3) -0.6493(2) 0.1047(8) Uani 1 1 d .
H9 H 1.6223 -0.0163 -0.6340 0.126 Uiso 1 1 calc R
O1 O 0.8722(4) 0.7486(3) 0.1170(2) 0.2132(12) Uani 1 1 d .
O2 O 0.8435(4) 0.5039(5) 0.0065(7) 0.404(5) Uani 1 1 d DU
C22 C 0.7231(5) 0.6068(7) 0.0135(8) 0.649(12) Uani 1 1 d DU
H22A H 0.7187 0.6113 -0.0598 0.779 Uiso 1 1 calc R
H22B H 0.7167 0.6985 0.0728 0.779 Uiso 1 1 calc R
C21 C 0.6079(5) 0.5769(10) 0.0418(11) 0.726(16) Uani 1 1 d DU
H21A H 0.5989 0.5955 0.1215 1.089 Uiso 1 1 calc R
H21B H 0.6212 0.4800 -0.0069 1.089 Uiso 1 1 calc R
H21C H 0.5328 0.6368 0.0281 1.089 Uiso 1 1 calc R
Cu3 Cu 1.180766(18) 0.35734(2) 0.293108(18) 0.04275(6) Uani 1 1 d .
N8 N 1.16461(16) 0.53290(17) 0.42002(15) 0.0600(6) Uani 1 1 d .
C20 C 1.15191(18) 0.64370(18) 0.48951(17) 0.0501(6) Uani 1 1 d .

loop_
_atom_site_aniso_label
_atom_site_aniso_U_11
_atom_site_aniso_U_22
_atom_site_aniso_U_33
_atom_site_aniso_U_23
_atom_site_aniso_U_13
_atom_site_aniso_U_12
Cu2 0.04459(10) 0.05853(11) 0.04020(11) 0.00901(9) 0.00000(9) -0.02302(9)
Cu1 0.05352(11) 0.03968(8) 0.04014(10) 0.01253(7) -0.00194(9) -0.02006(8)
N1 0.0412(7) 0.0533(7) 0.0500(8) 0.0170(6) -0.0020(6) -0.0216(6)
N3 0.0279(6) 0.0445(5) 0.0496(7) 0.0230(5) -0.0042(5) -0.0138(5)
N4 0.0415(7) 0.0424(6) 0.0495(8) 0.0159(5) 0.0007(6) -0.0144(6)
N5 0.0441(7) 0.0430(6) 0.0483(7) 0.0184(5) 0.0016(6) -0.0167(5)
N7 0.0503(7) 0.0630(7) 0.0471(8) 0.0152(6) -0.0094(7) -0.0296(6)
N2 0.0432(7) 0.0622(7) 0.0469(8) 0.0128(6) 0.0022(6) -0.0247(6)
N6 0.0716(9) 0.0514(6) 0.0362(7) 0.0139(5) 0.0010(7) -0.0279(6)
C16 0.0354(8) 0.0610(8) 0.0513(9) 0.0316(6) -0.0028(7) -0.0166(6)
C18 0.0516(9) 0.0575(8) 0.0431(9) 0.0180(7) -0.0086(7) -0.0288(7)
C4 0.0417(8) 0.0564(8) 0.0731(11) 0.0330(7) -0.0122(8) -0.0247(7)
C19 0.0410(8) 0.0367(7) 0.0430(8) 0.0127(6) -0.0048(7) -0.0148(6)
C15 0.0327(7) 0.0625(7) 0.0729(9) 0.0441(6) -0.0107(7) -0.0207(6)
C2 0.0455(9) 0.0761(9) 0.0533(10) 0.0305(7) 0.0009(8) -0.0236(8)
C14 0.0378(8) 0.0471(7) 0.0794(11) 0.0351(7) -0.0163(8) -0.0175(6)
C12 0.0399(8) 0.0904(8) 0.0956(10) 0.0707(7) -0.0180(8) -0.0303(7)
C3 0.0373(8) 0.0700(8) 0.0744(10) 0.0469(7) -0.0027(8) -0.0182(7)
C11 0.0373(8) 0.0624(7) 0.0663(9) 0.0402(6) -0.0106(7) -0.0207(6)
C17 0.0703(12) 0.0699(10) 0.0532(11) 0.0240(8) 0.0038(10) -0.0227(9)
C7 0.0337(8) 0.0658(8) 0.0698(9) 0.0435(6) -0.0068(7) -0.0171(7)
C6 0.0372(9) 0.0880(9) 0.1057(12) 0.0684(8) -0.0058(9) -0.0220(8)
C8 0.0345(9) 0.1298(11) 0.1380(13) 0.1048(9) -0.0100(9) -0.0238(9)
C10 0.0381(9) 0.1175(9) 0.1375(12) 0.1035(8) -0.0145(9) -0.0230(8)
C5 0.0667(12) 0.0771(13) 0.114(2) 0.0144(13) -0.0144(13) -0.0399(10)
C13 0.0714(12) 0.0571(9) 0.1142(16) 0.0433(9) -0.0315(12) -0.0314(8)
C1 0.0736(15) 0.1097(18) 0.0672(16) 0.0071(14) 0.0183(13) -0.0274(14)
C9 0.0373(11) 0.1509(12) 0.1807(16) 0.1353(10) -0.0171(11) -0.0197(10)
O1 0.412(3) 0.2318(15) 0.0882(14) 0.0642(12) -0.0337(19) -0.2327(16)
O2 0.426(10) 0.228(4) 0.492(8) 0.171(5) 0.013(8) -0.037(6)
C22 0.46(2) 0.940(16) 0.499(9) 0.550(9) 0.032(13) 0.074(17)
C21 0.99(4) 0.734(14) 0.726(12) 0.599(9) -0.39(2) -0.303(19)
Cu3 0.03838(10) 0.04086(9) 0.04791(11) 0.01743(7) -0.01027(8) -0.01736(7)
N8 0.0553(9) 0.0456(7) 0.0622(10) 0.0122(7) -0.0153(8) -0.0164(6)
C20 0.0522(9) 0.0453(8) 0.0474(9) 0.0161(7) -0.0080(8) -0.0186(7)

loop_
_atom_type_symbol
_atom_type_description
_atom_type_scat_dispersion_real
_atom_type_scat_dispersion_imag
_atom_type_scat_source
C C 0.0033 0.0016 'International Tables Vol C Tables 4.2.6.8 and 6.1.1.4'
H H 0.0000 0.0000 'International Tables Vol C Tables 4.2.6.8 and 6.1.1.4'
N N 0.0061 0.0033 'International Tables Vol C Tables 4.2.6.8 and 6.1.1.4'
O O 0.0106 0.0060 'International Tables Vol C Tables 4.2.6.8 and 6.1.1.4'
Cu Cu 0.3201 1.2651 'International Tables Vol C Tables 4.2.6.8 and 6.1.1.4'

loop_
_geom_angle_atom_site_label_1
_geom_angle_atom_site_label_2
_geom_angle_atom_site_label_3
_geom_angle
_geom_angle_site_symmetry_1
_geom_angle_site_symmetry_3
C18 Cu2 N1 136.91(8) . 1_456
C18 Cu2 N7 121.81(8) . .
N1 Cu2 N7 98.55(6) 1_456 .
C18 Cu2 Cu2 72.99(7) . 2_755
N1 Cu2 Cu2 109.68(5) 1_456 2_755
N7 Cu2 Cu2 109.10(5) . 2_755
C20 Cu1 N6 134.25(9) 1_544 .
C20 Cu1 N5 124.24(8) 1_544 .
N6 Cu1 N5 101.49(7) . .
C4 N1 N2 105.76(14) . .
C4 N1 Cu2 134.68(11) . 1_654
N2 N1 Cu2 118.98(12) . 1_654
C7 N3 C11 120.02(15) . .
C7 N3 Cu3 120.68(13) . 1_554
C11 N3 Cu3 119.01(11) . 1_554
C14 N4 N5 112.53(15) . .
C14 N4 H4 123.7 . .
N5 N4 H4 123.7 . .
C16 N5 N4 104.63(16) . .
C16 N5 Cu1 132.91(12) . .
N4 N5 Cu1 122.06(12) . .
C19 N7 Cu2 160.10(17) . .
N1 N2 C2 113.02(17) . .
N1 N2 H2 123.5 . .
C2 N2 H2 123.5 . .
C18 N6 Cu1 176.14(18) . .
N5 C16 C15 110.55(15) . .
N5 C16 C17 120.96(19) . .
C15 C16 C17 128.4(2) . .
N6 C18 Cu2 174.8(2) . .
N1 C4 C3 109.97(16) . .
N1 C4 C5 121.01(18) . .
C3 C4 C5 129.0(2) . .
N7 C19 Cu3 175.0(2) . .
C14 C15 C16 105.40(19) . .
C14 C15 C12 126.14(17) . .
C16 C15 C12 128.41(16) . .
N2 C2 C3 105.40(15) . .
N2 C2 C1 122.6(2) . .
C3 C2 C1 132.0(2) . .
N4 C14 C15 106.88(16) . .
N4 C14 C13 122.2(2) . .
C15 C14 C13 130.9(2) . .
C11 C12 C15 115.46(17) . .
C11 C12 H12A 108.4 . .
C15 C12 H12A 108.4 . .
C11 C12 H12B 108.4 . .
C15 C12 H12B 108.4 . .
H12A C12 H12B 107.5 . .
C2 C3 C4 105.85(17) . .
C2 C3 C6 126.74(16) . .
C4 C3 C6 127.39(18) . .
N3 C11 C10 120.88(19) . .
N3 C11 C12 115.49(16) . .
C10 C11 C12 123.6(2) . .
C16 C17 H17A 109.5 . .
C16 C17 H17B 109.5 . .
H17A C17 H17B 109.5 . .
C16 C17 H17C 109.5 . .
H17A C17 H17C 109.5 . .
H17B C17 H17C 109.5 . .
N3 C7 C8 121.4(2) . .
N3 C7 C6 114.68(16) . .
C8 C7 C6 123.87(19) . .
C3 C6 C7 116.03(17) . .
C3 C6 H6A 108.3 . .
C7 C6 H6A 108.3 . .
C3 C6 H6B 108.3 . .
C7 C6 H6B 108.3 . .
H6A C6 H6B 107.4 . .
C9 C8 C7 118.4(2) . .
C9 C8 H8 120.8 . .
C7 C8 H8 120.8 . .
C9 C10 C11 118.6(2) . .
C9 C10 H10 120.7 . .
C11 C10 H10 120.7 . .
C4 C5 H5A 109.5 . .
C4 C5 H5B 109.5 . .
H5A C5 H5B 109.5 . .
C4 C5 H5C 109.5 . .
H5A C5 H5C 109.5 . .
H5B C5 H5C 109.5 . .
C14 C13 H13A 109.5 . .
C14 C13 H13B 109.5 . .
H13A C13 H13B 109.5 . .
C14 C13 H13C 109.5 . .
H13A C13 H13C 109.5 . .
H13B C13 H13C 109.5 . .
C2 C1 H1A 109.5 . .
C2 C1 H1B 109.5 . .
H1A C1 H1B 109.5 . .
C2 C1 H1C 109.5 . .
H1A C1 H1C 109.5 . .
H1B C1 H1C 109.5 . .
C10 C9 C8 120.6(2) . .
C10 C9 H9 119.7 . .
C8 C9 H9 119.7 . .
O2 C22 C21 114.5(6) . .
O2 C22 H22A 108.7 . .
C21 C22 H22A 108.7 . .
O2 C22 H22B 108.6 . .
C21 C22 H22B 108.6 . .
H22A C22 H22B 107.6 . .
C22 C21 H21A 109.5 . .
C22 C21 H21B 109.5 . .
H21A C21 H21B 109.5 . .
C22 C21 H21C 109.5 . .
H21A C21 H21C 109.5 . .
H21B C21 H21C 109.5 . .
C19 Cu3 N8 134.20(7) . .
C19 Cu3 N3 121.60(6) . 1_556
N8 Cu3 N3 104.14(6) . 1_556
C20 N8 Cu3 173.8(2) . .
N8 C20 Cu1 174.9(2) . 1_566

loop_
_geom_bond_atom_site_label_1
_geom_bond_atom_site_label_2
_geom_bond_distance
_geom_bond_site_symmetry_2
Cu2 C18 1.8603(17) .
Cu2 N1 1.9853(14) 1_456
Cu2 N7 2.0044(17) .
Cu2 Cu2 2.8504(5) 2_755
Cu1 C20 1.8623(17) 1_544
Cu1 N6 1.9302(14) .
Cu1 N5 2.0131(17) .
N1 C4 1.324(3) .
N1 N2 1.3384(19) .
N1 Cu2 1.9853(14) 1_654
N3 C7 1.335(2) .
N3 C11 1.341(3) .
N3 Cu3 2.0711(13) 1_554
N4 C14 1.330(3) .
N4 N5 1.3562(18) .
N4 H4 0.8600 .
N5 C16 1.338(3) .
N7 C19 1.132(2) .
N2 C2 1.345(3) .
N2 H2 0.8600 .
N6 C18 1.141(2) .
C16 C15 1.398(3) .
C16 C17 1.492(2) .
C4 C3 1.408(2) .
C4 C5 1.490(3) .
C19 Cu3 1.8733(18) .
C15 C14 1.374(3) .
C15 C12 1.506(3) .
C2 C3 1.380(3) .
C2 C1 1.494(3) .
C14 C13 1.522(3) .
C12 C11 1.500(3) .
C12 H12A 0.9700 .
C12 H12B 0.9700 .
C3 C6 1.502(3) .
C11 C10 1.381(3) .
C17 H17A 0.9600 .
C17 H17B 0.9600 .
C17 H17C 0.9600 .
C7 C8 1.375(3) .
C7 C6 1.508(3) .
C6 H6A 0.9700 .
C6 H6B 0.9700 .
C8 C9 1.368(4) .
C8 H8 0.9300 .
C10 C9 1.364(4) .
C10 H10 0.9300 .
C5 H5A 0.9600 .
C5 H5B 0.9600 .
C5 H5C 0.9600 .
C13 H13A 0.9600 .
C13 H13B 0.9600 .
C13 H13C 0.9600 .
C1 H1A 0.9600 .
C1 H1B 0.9600 .
C1 H1C 0.9600 .
C9 H9 0.9300 .
O2 C22 1.435(6) .
C22 C21 1.565(8) .
C22 H22A 0.9700 .
C22 H22B 0.9700 .
C21 H21A 0.9600 .
C21 H21B 0.9600 .
C21 H21C 0.9600 .
Cu3 N8 1.9101(16) .
Cu3 N3 2.0711(13) 1_556
N8 C20 1.148(2) .
C20 Cu1 1.8623(17) 1_566
